data_2242321
loop_
_publ_author_name
'Mouas, Toma Nardjes'
'Daran, Jean-Claude'
'Merazig, Hocine'
'Manoury, Eric'

_publ_section_title
;
 The crystal structure of a new ferrocenyl P,N ligand:
 1-[(2,2-dimethylhydrazin-1-ylidene)methyl]-1'-(diphenylphosphorothioyl)ferrocene
;
_journal_coeditor_code SU5416
_journal_issue 2
_journal_name_full 'Acta Crystallographica Section E'
_journal_page_first 133
_journal_page_last 136
_journal_paper_doi 10.1107/S2056989018000440
_journal_volume 74
_journal_year 2018
_chemical_formula_iupac '[Fe (C8 H11 N2) (C17 H14 P S)]'
_chemical_formula_moiety 'C25 H25 Fe N2 P S'
_chemical_formula_sum 'C25 H25 Fe N2 P S'
_chemical_formula_weight 472.35
_chemical_name_systematic
;
1-[(2,2-Dimethylhydrazin-1-ylidene)methyl]-1'-(diphenylphosphorothioyl)ferrocene
;
_space_group_IT_number 2
_symmetry_cell_setting triclinic
_symmetry_space_group_name_Hall '-P 1'
_symmetry_space_group_name_H-M 'P -1'
_atom_sites_solution_hydrogens geom
_atom_sites_solution_primary direct
_atom_sites_solution_secondary difmap
_audit_creation_method SHELXL-97
_cell_angle_alpha 73.682(3)
_cell_angle_beta 86.600(3)
_cell_angle_gamma 88.884(3)
_cell_formula_units_Z 4
_cell_length_a 12.0684(5)
_cell_length_b 13.9953(4)
_cell_length_c 14.0634(5)
_cell_measurement_reflns_used 12406
_cell_measurement_temperature 180(2)
_cell_measurement_theta_max 29.13
_cell_measurement_theta_min 2.90
_cell_volume 2275.61(14)
_computing_cell_refinement
;
CrysAlis PRO (Agilent, 2012)
;
_computing_data_collection
;
CrysAlis PRO (Agilent, 2012)
;
_computing_data_reduction
;
CrysAlis PRO (Agilent, 2012)
;
_computing_molecular_graphics
;
ORTEP-3 for Windows (Farrugia, 2012), PLATON (Spek, 2009) and
Mercury (Macrae <i>et al.</i>,  2008)
;
_computing_publication_material
;
SHELXL97 (Sheldrick, 2008), PLATON (Spek, 2009) and
publCIF (Westrip, 2010)
;
_computing_structure_refinement
;
SHELXL97 (Sheldrick, 2008)
;
_computing_structure_solution
;
SIR97 (Altomare <i>et al.</i>,  1999)
;
_diffrn_ambient_temperature 180(2)
_diffrn_detector_area_resol_mean 16.1978
_diffrn_measured_fraction_theta_full 0.989
_diffrn_measured_fraction_theta_max 0.989
_diffrn_measurement_device_type 'Agilent Xcalibur Eos Gemini ultra'
_diffrn_measurement_method '\w scans'
_diffrn_radiation_monochromator graphite
_diffrn_radiation_source 'Enhance (Mo) X-ray Source'
_diffrn_radiation_type MoK\a
_diffrn_radiation_wavelength 0.71073
_diffrn_reflns_av_R_equivalents 0.0449
_diffrn_reflns_av_sigmaI/netI 0.0363
_diffrn_reflns_limit_h_max 15
_diffrn_reflns_limit_h_min -15
_diffrn_reflns_limit_k_max 17
_diffrn_reflns_limit_k_min -18
_diffrn_reflns_limit_l_max 18
_diffrn_reflns_limit_l_min -18
_diffrn_reflns_number 49518
_diffrn_reflns_theta_full 27.482
_diffrn_reflns_theta_max 27.48
_diffrn_reflns_theta_min 2.91
_exptl_absorpt_coefficient_mu 0.839
_exptl_absorpt_correction_T_max 1.00000
_exptl_absorpt_correction_T_min 0.88194
_exptl_absorpt_correction_type multi-scan
_exptl_absorpt_process_details
;
(CrysAlis PRO; Agilent, 2012)
;
_exptl_crystal_colour orange
_exptl_crystal_density_diffrn 1.379
_exptl_crystal_density_method 'not measured'
_exptl_crystal_description needle
_exptl_crystal_F_000 984
_exptl_crystal_size_max 0.36
_exptl_crystal_size_mid 0.12
_exptl_crystal_size_min 0.04
_refine_diff_density_max 0.489
_refine_diff_density_min -0.235
_refine_ls_extinction_method none
_refine_ls_goodness_of_fit_ref 1.028
_refine_ls_hydrogen_treatment constr
_refine_ls_matrix_type full
_refine_ls_number_parameters 545
_refine_ls_number_reflns 10325
_refine_ls_number_restraints 0
_refine_ls_restrained_S_all 1.028
_refine_ls_R_factor_all 0.0488
_refine_ls_R_factor_gt 0.0338
_refine_ls_shift/su_max 0.001
_refine_ls_shift/su_mean 0.000
_refine_ls_structure_factor_coef Fsqd
_refine_ls_weighting_details 'calc w=1/[\s^2^(Fo^2^)+(0.0318P)^2^+0.9815P] where P=(Fo^2^+2Fc^2^)/3'
_refine_ls_weighting_scheme calc
_refine_ls_wR_factor_gt 0.0734
_refine_ls_wR_factor_ref 0.0797
_reflns_number_gt 8270
_reflns_number_total 10325
_reflns_threshold_expression 'I > 2\s(I)'
_cod_data_source_file su5416sup1.cif
_cod_data_source_block I
_cod_database_code 2242321

loop_
_symmetry_equiv_pos_as_xyz
'x, y, z'
'-x, -y, -z'

loop_
_atom_site_aniso_label
_atom_site_aniso_U_11
_atom_site_aniso_U_22
_atom_site_aniso_U_33
_atom_site_aniso_U_12
_atom_site_aniso_U_13
_atom_site_aniso_U_23
Fe1 0.02220(10) 0.02160(10) 0.01750(10) 0.00120(10) -0.00120(10) -0.00200(10)
Fe2 0.02070(10) 0.02150(10) 0.01810(10) -0.00040(10) -0.00130(10) -0.00270(10)
S1 0.0460(3) 0.0199(2) 0.0377(3) -0.0039(2) -0.0072(2) -0.0109(2)
P1 0.0236(2) 0.0167(2) 0.0189(2) 0.0000(2) -0.0029(2) -0.0049(2)
S2 0.0404(3) 0.0200(2) 0.0341(3) 0.0031(2) 0.0015(2) -0.0101(2)
P2 0.0235(2) 0.0172(2) 0.0188(2) -0.0007(2) -0.0009(2) -0.0046(2)
N1 0.0249(9) 0.0292(9) 0.0222(8) 0.0013(7) -0.0013(7) -0.0032(7)
N2 0.0290(9) 0.0394(10) 0.0202(8) -0.0016(8) 0.0003(7) -0.0063(7)
C11 0.0237(10) 0.0187(9) 0.0174(9) 0.0026(7) -0.0028(7) -0.0014(7)
C12 0.0197(10) 0.0273(10) 0.0241(10) 0.0016(8) -0.0038(7) -0.0006(8)
C13 0.0266(11) 0.0351(11) 0.0241(10) 0.0099(9) 0.0031(8) 0.0001(9)
C14 0.0420(13) 0.0255(10) 0.0229(10) 0.0096(9) -0.0016(9) -0.0074(8)
C15 0.0331(11) 0.0182(9) 0.0210(9) 0.0017(8) -0.0024(8) -0.0027(7)
C16 0.0225(10) 0.0276(10) 0.0196(9) 0.0036(8) -0.0054(7) -0.0006(8)
C17 0.0255(11) 0.0373(12) 0.0266(11) -0.0040(9) -0.0070(8) -0.0012(9)
C18 0.0204(10) 0.0435(13) 0.0301(11) 0.0009(9) -0.0025(8) 0.0033(9)
C19 0.0304(11) 0.0367(12) 0.0228(10) 0.0134(9) -0.0005(8) -0.0016(9)
C20 0.0295(11) 0.0245(10) 0.0250(10) 0.0063(8) -0.0039(8) -0.0024(8)
C111 0.0248(10) 0.0205(9) 0.0208(9) -0.0009(7) -0.0055(7) -0.0047(7)
C112 0.0303(11) 0.0298(11) 0.0259(10) 0.0006(8) -0.0041(8) -0.0079(8)
C113 0.0435(13) 0.0400(12) 0.0205(10) -0.0037(10) -0.0054(9) -0.0056(9)
C114 0.0420(13) 0.0389(13) 0.0311(12) 0.0041(10) -0.0145(10) -0.0002(10)
C115 0.0378(13) 0.0451(14) 0.0378(13) 0.0152(10) -0.0077(10) -0.0056(10)
C116 0.0350(12) 0.0381(12) 0.0238(10) 0.0095(9) -0.0038(9) -0.0051(9)
C121 0.0237(10) 0.0264(10) 0.0150(9) 0.0011(8) -0.0011(7) -0.0055(7)
C122 0.0281(10) 0.0285(10) 0.0233(10) -0.0015(8) 0.0008(8) -0.0104(8)
C123 0.0316(12) 0.0438(13) 0.0301(11) -0.0115(10) 0.0025(9) -0.0163(10)
C124 0.0260(11) 0.0677(17) 0.0249(11) -0.0062(11) -0.0014(9) -0.0123(11)
C125 0.0310(12) 0.0574(15) 0.0242(11) 0.0174(11) -0.0038(9) -0.0034(10)
C126 0.0320(11) 0.0315(11) 0.0212(10) 0.0074(9) 0.0000(8) -0.0010(8)
C161 0.0213(10) 0.0270(10) 0.0240(10) 0.0013(8) -0.0027(8) -0.0015(8)
C162 0.0500(15) 0.0543(15) 0.0275(12) -0.0224(12) 0.0059(10) -0.0054(11)
C163 0.0456(14) 0.0535(15) 0.0280(12) -0.0057(11) -0.0015(10) -0.0144(11)
N3 0.0243(9) 0.0334(9) 0.0240(9) -0.0045(7) -0.0017(7) -0.0027(7)
N4 0.0296(10) 0.0448(11) 0.0220(9) -0.0011(8) -0.0040(7) -0.0042(8)
C21 0.0221(9) 0.0174(9) 0.0200(9) -0.0017(7) -0.0014(7) -0.0019(7)
C22 0.0310(11) 0.0183(9) 0.0217(9) 0.0012(8) -0.0044(8) -0.0043(7)
C23 0.0384(12) 0.0245(10) 0.0225(10) -0.0055(9) -0.0040(8) -0.0078(8)
C24 0.0252(10) 0.0321(11) 0.0242(10) -0.0071(8) -0.0055(8) -0.0009(8)
C25 0.0189(9) 0.0242(10) 0.0242(10) 0.0000(7) -0.0006(7) -0.0008(8)
C26 0.0205(10) 0.0294(10) 0.0218(9) -0.0043(8) 0.0022(7) -0.0015(8)
C27 0.0230(10) 0.0364(12) 0.0270(11) 0.0029(8) 0.0057(8) -0.0036(9)
C28 0.0203(10) 0.0443(13) 0.0330(12) -0.0018(9) -0.0031(8) 0.0013(10)
C29 0.0297(11) 0.0362(12) 0.0282(11) -0.0144(9) -0.0022(8) -0.0043(9)
C30 0.0287(11) 0.0245(10) 0.0256(10) -0.0065(8) 0.0021(8) -0.0011(8)
C211 0.0270(10) 0.0210(9) 0.0213(9) 0.0000(8) 0.0009(8) -0.0043(7)
C212 0.0491(14) 0.0369(12) 0.0255(11) -0.0110(10) -0.0011(10) -0.0101(9)
C213 0.0643(17) 0.0475(14) 0.0188(11) -0.0084(12) 0.0027(10) -0.0048(10)
C214 0.0503(15) 0.0398(13) 0.0313(12) -0.0119(11) 0.0106(10) -0.0006(10)
C215 0.0593(17) 0.0739(19) 0.0371(14) -0.0416(15) 0.0031(12) -0.0082(13)
C216 0.0468(14) 0.0601(16) 0.0230(11) -0.0266(12) -0.0019(10) -0.0034(10)
C221 0.0240(10) 0.0251(10) 0.0172(9) -0.0014(8) -0.0025(7) -0.0059(7)
C222 0.0348(12) 0.0270(10) 0.0254(10) -0.0073(9) -0.0048(8) -0.0023(8)
C223 0.0296(12) 0.0474(14) 0.0316(12) -0.0151(10) -0.0028(9) -0.0054(10)
C224 0.0217(11) 0.0582(15) 0.0257(11) 0.0010(10) -0.0034(8) -0.0116(10)
C225 0.0321(11) 0.0356(12) 0.0265(10) 0.0074(9) -0.0055(8) -0.0119(9)
C226 0.0264(10) 0.0261(10) 0.0259(10) -0.0007(8) -0.0041(8) -0.0098(8)
C261 0.0214(10) 0.0297(11) 0.0253(10) -0.0019(8) 0.0016(8) -0.0016(8)
C262 0.0387(13) 0.0551(15) 0.0303(12) -0.0046(11) -0.0043(10) -0.0177(11)
C263 0.0311(12) 0.0526(14) 0.0268(11) 0.0023(10) -0.0061(9) -0.0021(10)

loop_
_atom_site_type_symbol
_atom_site_label
_atom_site_fract_x
_atom_site_fract_y
_atom_site_fract_z
_atom_site_U_iso_or_equiv
_atom_site_thermal_displace_type
_atom_site_calc_flag
_atom_site_refinement_flags
_atom_site_occupancy
Fe Fe1 0.29555(2) 0.38485(2) 0.47919(2) 0.02120(10) Uani d . 1.000
Fe Fe2 -0.20890(2) 0.11334(2) 0.53484(2) 0.02070(10) Uani d . 1.000
S S1 0.32956(5) 0.48319(4) 0.72808(4) 0.0337(2) Uani d . 1.000
P P1 0.29834(4) 0.34682(3) 0.72809(3) 0.01970(10) Uani d . 1.000
S S2 -0.14262(5) 0.01458(4) 0.28344(4) 0.0312(2) Uani d . 1.000
P P2 -0.17691(4) 0.15172(3) 0.28346(3) 0.01990(10) Uani d . 1.000
N N1 0.31107(13) 0.47934(12) 0.17859(12) 0.0263(5) Uani d . 1.000
N N2 0.37378(14) 0.50966(13) 0.09033(12) 0.0300(5) Uani d . 1.000
C C11 0.34891(15) 0.31978(13) 0.61637(13) 0.0207(5) Uani d . 1.000
C C12 0.43773(15) 0.37360(14) 0.55323(14) 0.0250(6) Uani d . 1.000
C C13 0.45558(17) 0.33332(15) 0.47176(15) 0.0306(6) Uani d . 1.000
C C14 0.37924(18) 0.25475(15) 0.48349(14) 0.0302(6) Uani d . 1.000
C C15 0.31316(17) 0.24542(13) 0.57263(13) 0.0247(6) Uani d . 1.000
C C16 0.26428(16) 0.48251(14) 0.34328(13) 0.0243(6) Uani d . 1.000
C C17 0.18363(17) 0.40472(16) 0.37151(15) 0.0311(7) Uani d . 1.000
C C18 0.12905(17) 0.40871(17) 0.46303(15) 0.0341(7) Uani d . 1.000
C C19 0.17646(17) 0.48726(16) 0.49212(15) 0.0316(6) Uani d . 1.000
C C20 0.26004(17) 0.53223(14) 0.41921(14) 0.0273(6) Uani d . 1.000
C C111 0.36505(15) 0.25668(13) 0.82715(13) 0.0221(5) Uani d . 1.000
C C112 0.32953(17) 0.24922(15) 0.92498(14) 0.0286(6) Uani d . 1.000
C C113 0.38548(19) 0.18785(16) 1.00229(15) 0.0351(7) Uani d . 1.000
C C114 0.47719(19) 0.13462(17) 0.98267(16) 0.0388(7) Uani d . 1.000
C C115 0.5117(2) 0.14036(18) 0.88618(17) 0.0414(8) Uani d . 1.000
C C116 0.45546(18) 0.20130(16) 0.80824(15) 0.0331(7) Uani d . 1.000
C C121 0.15268(15) 0.31491(14) 0.74696(13) 0.0218(6) Uani d . 1.000
C C122 0.12050(17) 0.21554(15) 0.76907(14) 0.0261(6) Uani d . 1.000
C C123 0.00931(18) 0.19092(17) 0.78017(15) 0.0340(7) Uani d . 1.000
C C124 -0.07030(18) 0.26496(19) 0.76967(15) 0.0396(8) Uani d . 1.000
C C125 -0.03898(19) 0.36327(19) 0.74910(15) 0.0393(7) Uani d . 1.000
C C126 0.07256(17) 0.38880(16) 0.73858(14) 0.0297(6) Uani d . 1.000
C C161 0.33223(16) 0.51348(14) 0.25108(14) 0.0252(6) Uani d . 1.000
C C162 0.4271(2) 0.60605(18) 0.06628(17) 0.0452(8) Uani d . 1.000
C C163 0.3132(2) 0.49281(19) 0.00988(16) 0.0417(8) Uani d . 1.000
N N3 -0.21735(13) 0.02865(12) 0.83405(12) 0.0283(5) Uani d . 1.000
N N4 -0.15754(14) 0.00672(14) 0.91759(12) 0.0331(6) Uani d . 1.000
C C21 -0.14436(15) 0.17776(13) 0.39595(13) 0.0205(5) Uani d . 1.000
C C22 -0.18894(16) 0.25245(13) 0.43929(13) 0.0238(6) Uani d . 1.000
C C23 -0.13150(17) 0.24494(14) 0.52684(14) 0.0281(6) Uani d . 1.000
C C24 -0.05230(16) 0.16746(15) 0.53756(14) 0.0283(6) Uani d . 1.000
C C25 -0.05905(15) 0.12595(14) 0.45703(14) 0.0237(6) Uani d . 1.000
C C26 -0.25004(16) 0.01668(14) 0.67335(14) 0.0251(6) Uani d . 1.000
C C27 -0.33138(16) 0.09358(16) 0.64521(15) 0.0302(6) Uani d . 1.000
C C28 -0.37565(17) 0.08723(17) 0.55543(16) 0.0349(7) Uani d . 1.000
C C29 -0.32141(17) 0.00876(16) 0.52678(15) 0.0321(7) Uani d . 1.000
C C30 -0.24360(17) -0.03440(14) 0.59817(14) 0.0275(6) Uani d . 1.000
C C211 -0.09704(16) 0.24208(14) 0.18730(14) 0.0235(5) Uani d . 1.000
C C212 -0.1180(2) 0.25478(16) 0.08900(15) 0.0368(7) Uani d . 1.000
C C213 -0.0538(2) 0.31903(18) 0.01409(16) 0.0446(8) Uani d . 1.000
C C214 0.0313(2) 0.37062(17) 0.03698(17) 0.0428(8) Uani d . 1.000
C C215 0.0525(2) 0.3595(2) 0.13394(19) 0.0579(10) Uani d . 1.000
C C216 -0.0117(2) 0.29510(19) 0.20944(16) 0.0446(8) Uani d . 1.000
C C221 -0.32018(15) 0.18623(14) 0.26159(13) 0.0220(6) Uani d . 1.000
C C222 -0.39991(17) 0.11370(15) 0.26912(14) 0.0299(6) Uani d . 1.000
C C223 -0.50987(18) 0.14120(17) 0.25456(16) 0.0371(7) Uani d . 1.000
C C224 -0.54057(17) 0.23994(18) 0.23257(15) 0.0352(7) Uani d . 1.000
C C225 -0.46146(17) 0.31273(16) 0.22343(15) 0.0307(6) Uani d . 1.000
C C226 -0.35161(16) 0.28597(14) 0.23745(14) 0.0255(6) Uani d . 1.000
C C261 -0.18802(16) -0.00903(15) 0.76283(14) 0.0268(6) Uani d . 1.000
C C262 -0.21902(19) 0.02841(19) 1.00094(16) 0.0400(8) Uani d . 1.000
C C263 -0.08752(18) -0.08097(18) 0.93953(16) 0.0385(7) Uani d . 1.000
H H12 0.47774 0.42703 0.56406 0.0300 Uiso c RU 1.000
H H13 0.50955 0.35526 0.41838 0.0370 Uiso c RU 1.000
H H14 0.37323 0.21502 0.43927 0.0360 Uiso c RU 1.000
H H15 0.25559 0.19836 0.59861 0.0300 Uiso c RU 1.000
H H16A 0.37178 0.65686 0.07142 0.0680 Uiso c RU 1.000
H H16B 0.46040 0.62226 -0.00158 0.0680 Uiso c RU 1.000
H H16C 0.48500 0.60423 0.11272 0.0680 Uiso c RU 1.000
H H16D 0.28397 0.42481 0.02980 0.0630 Uiso c RU 1.000
H H16E 0.36336 0.50193 -0.04938 0.0630 Uiso c RU 1.000
H H16F 0.25161 0.54038 -0.00487 0.0630 Uiso c RU 1.000
H H17 0.16898 0.35852 0.33562 0.0370 Uiso c RU 1.000
H H18 0.07097 0.36610 0.49839 0.0410 Uiso c RU 1.000
H H19 0.15576 0.50642 0.55040 0.0380 Uiso c RU 1.000
H H20 0.30560 0.58636 0.42060 0.0330 Uiso c RU 1.000
H H112 0.26683 0.28630 0.93867 0.0340 Uiso c RU 1.000
H H113 0.36068 0.18236 1.06899 0.0420 Uiso c RU 1.000
H H114 0.51660 0.09392 1.03586 0.0470 Uiso c RU 1.000
H H115 0.57404 0.10265 0.87288 0.0500 Uiso c RU 1.000
H H116 0.47921 0.20491 0.74170 0.0400 Uiso c RU 1.000
H H122 0.17523 0.16466 0.77651 0.0310 Uiso c RU 1.000
H H123 -0.01243 0.12321 0.79500 0.0410 Uiso c RU 1.000
H H124 -0.14680 0.24810 0.77665 0.0480 Uiso c RU 1.000
H H125 -0.09408 0.41381 0.74209 0.0470 Uiso c RU 1.000
H H126 0.09388 0.45643 0.72573 0.0360 Uiso c RU 1.000
H H161 0.39181 0.55865 0.24462 0.0300 Uiso c RU 1.000
H H22 -0.24626 0.29855 0.41429 0.0290 Uiso c RU 1.000
H H23 -0.14433 0.28527 0.57063 0.0340 Uiso c RU 1.000
H H24 -0.00301 0.14676 0.58977 0.0340 Uiso c RU 1.000
H H25 -0.01471 0.07301 0.44559 0.0280 Uiso c RU 1.000
H H26A -0.27379 -0.02412 1.02954 0.0600 Uiso c RU 1.000
H H26B -0.25719 0.09255 0.97818 0.0600 Uiso c RU 1.000
H H26C -0.16762 0.03145 1.05139 0.0600 Uiso c RU 1.000
H H26D -0.02544 -0.07165 0.88965 0.0580 Uiso c RU 1.000
H H26E -0.13099 -0.13902 0.93838 0.0580 Uiso c RU 1.000
H H26F -0.05870 -0.09163 1.00542 0.0580 Uiso c RU 1.000
H H27 -0.35229 0.14069 0.68024 0.0360 Uiso c RU 1.000
H H28 -0.43204 0.12877 0.52085 0.0420 Uiso c RU 1.000
H H29 -0.33475 -0.01163 0.46950 0.0390 Uiso c RU 1.000
H H30 -0.19517 -0.08829 0.59645 0.0330 Uiso c RU 1.000
H H212 -0.17686 0.21920 0.07269 0.0440 Uiso c RU 1.000
H H213 -0.06871 0.32737 -0.05333 0.0530 Uiso c RU 1.000
H H214 0.07564 0.41420 -0.01460 0.0510 Uiso c RU 1.000
H H215 0.11106 0.39571 0.14970 0.0690 Uiso c RU 1.000
H H216 0.00321 0.28755 0.27674 0.0540 Uiso c RU 1.000
H H222 -0.37905 0.04551 0.28420 0.0360 Uiso c RU 1.000
H H223 -0.56439 0.09166 0.25978 0.0450 Uiso c RU 1.000
H H224 -0.61629 0.25815 0.22364 0.0420 Uiso c RU 1.000
H H225 -0.48266 0.38087 0.20757 0.0370 Uiso c RU 1.000
H H226 -0.29718 0.33595 0.23057 0.0310 Uiso c RU 1.000
H H261 -0.12645 -0.05323 0.76856 0.0320 Uiso c RU 1.000

loop_
_atom_type_symbol
_atom_type_description
_atom_type_scat_dispersion_real
_atom_type_scat_dispersion_imag
_atom_type_scat_source
C C 0.0033 0.0016 'International Tables Vol C Tables 4.2.6.8 and 6.1.1.4'
H H 0.0000 0.0000 'International Tables Vol C Tables 4.2.6.8 and 6.1.1.4'
N N 0.0061 0.0033 'International Tables Vol C Tables 4.2.6.8 and 6.1.1.4'
P P 0.1023 0.0942 'International Tables Vol C Tables 4.2.6.8 and 6.1.1.4'
S S 0.1246 0.1234 'International Tables Vol C Tables 4.2.6.8 and 6.1.1.4'
Fe Fe 0.3463 0.8444 'International Tables Vol C Tables 4.2.6.8 and 6.1.1.4'

loop_
_geom_angle_atom_site_label_1
_geom_angle_atom_site_label_2
_geom_angle_atom_site_label_3
_geom_angle
_geom_angle_publ_flag
C11 Fe1 C12 41.21(7) ?
C11 Fe1 C13 68.76(8) ?
C11 Fe1 C14 68.85(8) ?
C11 Fe1 C15 41.32(7) ?
C11 Fe1 C16 164.93(8) ?
C11 Fe1 C17 152.95(8) ?
C11 Fe1 C18 118.79(8) ?
C11 Fe1 C19 107.75(8) ?
C11 Fe1 C20 127.05(8) ?
C12 Fe1 C13 40.46(8) ?
C12 Fe1 C14 68.25(8) ?
C12 Fe1 C15 68.98(8) ?
C12 Fe1 C16 127.08(8) ?
C12 Fe1 C17 164.06(8) ?
C12 Fe1 C18 154.23(8) ?
C12 Fe1 C19 120.34(8) ?
C12 Fe1 C20 108.73(8) ?
C13 Fe1 C14 40.32(9) ?
C13 Fe1 C15 68.38(8) ?
C13 Fe1 C16 108.23(8) ?
C13 Fe1 C17 126.27(8) ?
C13 Fe1 C18 163.59(9) ?
C13 Fe1 C19 154.71(9) ?
C13 Fe1 C20 120.41(8) ?
C14 Fe1 C15 40.64(8) ?
C14 Fe1 C16 119.09(8) ?
C14 Fe1 C17 106.96(9) ?
C14 Fe1 C18 126.07(9) ?
C14 Fe1 C19 163.82(9) ?
C14 Fe1 C20 153.92(8) ?
C15 Fe1 C16 152.71(8) ?
C15 Fe1 C17 118.01(9) ?
C15 Fe1 C18 106.88(9) ?
C15 Fe1 C19 126.52(8) ?
C15 Fe1 C20 164.66(8) ?
C16 Fe1 C17 40.69(8) ?
C16 Fe1 C18 68.33(8) ?
C16 Fe1 C19 68.27(8) ?
C16 Fe1 C20 40.65(8) ?
C17 Fe1 C18 40.77(8) ?
C17 Fe1 C19 68.45(9) ?
C17 Fe1 C20 68.46(9) ?
C18 Fe1 C19 40.52(9) ?
C18 Fe1 C20 68.20(9) ?
C19 Fe1 C20 40.49(8) ?
C21 Fe2 C28 118.70(8) ?
C21 Fe2 C29 107.94(8) ?
C21 Fe2 C30 127.42(8) ?
C22 Fe2 C23 40.77(7) ?
C22 Fe2 C24 68.49(8) ?
C22 Fe2 C25 68.98(8) ?
C22 Fe2 C26 152.45(8) ?
C22 Fe2 C27 117.80(8) ?
C22 Fe2 C28 106.78(9) ?
C22 Fe2 C29 126.53(8) ?
C22 Fe2 C30 164.80(8) ?
C23 Fe2 C24 40.23(8) ?
C23 Fe2 C25 68.14(8) ?
C23 Fe2 C26 118.85(8) ?
C23 Fe2 C27 106.84(9) ?
C23 Fe2 C28 126.17(9) ?
C23 Fe2 C29 163.87(8) ?
C23 Fe2 C30 153.77(8) ?
C24 Fe2 C25 40.47(8) ?
C24 Fe2 C26 108.15(8) ?
C24 Fe2 C27 126.15(8) ?
C24 Fe2 C28 163.60(9) ?
C24 Fe2 C29 154.85(9) ?
C24 Fe2 C30 120.52(8) ?
C25 Fe2 C26 127.26(8) ?
C25 Fe2 C27 164.09(8) ?
C25 Fe2 C28 154.19(8) ?
C25 Fe2 C29 120.58(8) ?
C25 Fe2 C30 109.10(8) ?
C26 Fe2 C27 40.63(8) ?
C26 Fe2 C28 68.34(8) ?
C26 Fe2 C29 68.26(8) ?
C26 Fe2 C30 40.61(8) ?
C27 Fe2 C28 40.86(8) ?
C27 Fe2 C29 68.37(9) ?
C27 Fe2 C30 68.30(9) ?
C28 Fe2 C29 40.34(9) ?
C28 Fe2 C30 68.00(9) ?
C29 Fe2 C30 40.44(8) ?
C21 Fe2 C25 41.24(7) ?
C21 Fe2 C26 165.24(8) ?
C21 Fe2 C27 152.78(8) ?
C21 Fe2 C24 68.84(7) ?
C21 Fe2 C22 41.27(7) ?
C21 Fe2 C23 68.84(8) ?
S1 P1 C11 112.75(7) y
C111 P1 C121 104.98(8) ?
S1 P1 C111 111.65(7) ?
S1 P1 C121 113.99(7) ?
C11 P1 C111 105.33(9) ?
C11 P1 C121 107.48(9) ?
S2 P2 C221 113.62(7) ?
C21 P2 C211 104.31(9) ?
S2 P2 C211 112.51(7) ?
S2 P2 C21 112.97(7) y
C21 P2 C221 107.76(9) ?
C211 P2 C221 104.95(9) ?
N2 N1 C161 119.83(17) y
N1 N2 C163 110.15(16) ?
N1 N2 C162 117.80(17) ?
C162 N2 C163 114.11(17) ?
P1 C11 C12 123.06(14) ?
P1 C11 C15 129.50(14) ?
Fe1 C11 C15 69.83(10) ?
Fe1 C11 P1 125.49(10) ?
Fe1 C11 C12 69.94(10) ?
C12 C11 C15 107.44(16) no
Fe1 C12 C11 68.85(10) ?
Fe1 C12 C13 70.35(11) ?
C11 C12 C13 108.08(17) no
C12 C13 C14 108.33(17) no
Fe1 C13 C12 69.19(11) ?
Fe1 C13 C14 69.73(12) ?
Fe1 C14 C13 69.95(12) ?
Fe1 C14 C15 69.16(12) ?
C13 C14 C15 108.40(18) no
C11 C15 C14 107.75(17) no
Fe1 C15 C14 70.21(11) ?
Fe1 C15 C11 68.86(10) ?
Fe1 C16 C20 68.94(11) ?
Fe1 C16 C17 68.97(11) ?
C17 C16 C161 127.72(18) no
Fe1 C16 C161 131.42(14) ?
C17 C16 C20 107.34(17) no
C20 C16 C161 124.73(18) no
Fe1 C17 C18 69.61(12) ?
C16 C17 C18 107.92(19) no
Fe1 C17 C16 70.34(11) ?
C17 C18 C19 108.15(19) no
Fe1 C18 C17 69.62(12) ?
Fe1 C18 C19 69.76(12) ?
C18 C19 C20 108.10(18) no
Fe1 C19 C20 69.68(12) ?
Fe1 C19 C18 69.72(13) ?
Fe1 C20 C16 70.42(11) ?
Fe1 C20 C19 69.83(12) ?
C16 C20 C19 108.47(18) no
C112 C111 C116 119.39(18) no
P1 C111 C112 118.75(15) ?
P1 C111 C116 121.66(14) ?
C111 C112 C113 120.07(19) no
C112 C113 C114 120.12(19) no
C113 C114 C115 120.1(2) no
C114 C115 C116 120.0(2) no
C111 C116 C115 120.24(19) no
C122 C121 C126 119.74(18) no
P1 C121 C122 119.88(15) ?
P1 C121 C126 120.39(16) ?
C121 C122 C123 120.2(2) no
C122 C123 C124 119.9(2) no
C123 C124 C125 120.2(2) no
C124 C125 C126 120.4(2) no
C121 C126 C125 119.6(2) no
N1 C161 C16 119.44(18) ?
N4 N3 C261 119.70(17) y
C262 N4 C263 116.85(17) ?
N3 N4 C263 119.14(17) ?
N3 N4 C262 112.27(16) ?
C13 C12 H12 126.00 no
Fe1 C12 H12 126.00 no
C11 C12 H12 126.00 no
Fe1 C13 H13 127.00 no
C12 C13 H13 126.00 no
C14 C13 H13 126.00 no
Fe1 C14 H14 127.00 no
C13 C14 H14 126.00 no
C15 C14 H14 126.00 no
Fe1 C15 H15 126.00 no
C11 C15 H15 126.00 no
C14 C15 H15 126.00 no
Fe1 C17 H17 126.00 no
C16 C17 H17 126.00 no
C18 C17 H17 126.00 no
C19 C18 H18 126.00 no
Fe1 C18 H18 126.00 no
C17 C18 H18 126.00 no
C18 C19 H19 126.00 no
C20 C19 H19 126.00 no
Fe1 C19 H19 126.00 no
Fe1 C20 H20 126.00 no
C16 C20 H20 126.00 no
C19 C20 H20 126.00 no
C111 C112 H112 120.00 no
C113 C112 H112 120.00 no
C112 C113 H113 120.00 no
C114 C113 H113 120.00 no
C113 C114 H114 120.00 no
C115 C114 H114 120.00 no
C116 C115 H115 120.00 no
C114 C115 H115 120.00 no
C115 C116 H116 120.00 no
C111 C116 H116 120.00 no
C121 C122 H122 120.00 no
C123 C122 H122 120.00 no
C122 C123 H123 120.00 no
C124 C123 H123 120.00 no
C123 C124 H124 120.00 no
C125 C124 H124 120.00 no
C124 C125 H125 120.00 no
C126 C125 H125 120.00 no
C125 C126 H126 120.00 no
C121 C126 H126 120.00 no
N1 C161 H161 120.00 no
C16 C161 H161 120.00 no
H16A C162 H16C 109.00 no
N2 C162 H16A 109.00 no
N2 C162 H16B 109.00 no
H16B C162 H16C 110.00 no
H16A C162 H16B 109.00 no
N2 C162 H16C 109.00 no
N2 C163 H16E 109.00 no
N2 C163 H16F 109.00 no
H16D C163 H16F 109.00 no
H16E C163 H16F 109.00 no
H16D C163 H16E 109.00 no
N2 C163 H16D 109.00 no
Fe2 C21 P2 127.79(10) ?
Fe2 C21 C22 70.03(10) ?
Fe2 C21 C25 70.08(10) ?
P2 C21 C22 129.53(14) ?
P2 C21 C25 122.73(14) ?
C22 C21 C25 107.66(16) no
Fe2 C22 C21 68.70(10) ?
Fe2 C22 C23 70.09(11) ?
C21 C22 C23 107.45(16) no
Fe2 C23 C22 69.14(11) ?
Fe2 C23 C24 70.00(12) ?
C22 C23 C24 108.58(17) no
Fe2 C24 C23 69.77(11) ?
Fe2 C24 C25 69.21(11) ?
C23 C24 C25 108.26(17) no
Fe2 C25 C21 68.68(10) ?
Fe2 C25 C24 70.31(11) ?
C21 C25 C24 108.05(17) no
Fe2 C26 C27 68.51(11) ?
Fe2 C26 C30 68.76(11) ?
Fe2 C26 C261 129.59(14) ?
C27 C26 C30 106.83(17) no
C27 C26 C261 127.52(18) no
C30 C26 C261 125.61(18) no
Fe2 C27 C26 70.86(11) ?
Fe2 C27 C28 69.52(12) ?
C26 C27 C28 108.10(19) no
Fe2 C28 C27 69.63(12) ?
Fe2 C28 C29 70.02(12) ?
C27 C28 C29 108.28(19) no
Fe2 C29 C28 69.64(13) ?
Fe2 C29 C30 69.88(12) ?
C28 C29 C30 108.13(18) no
Fe2 C30 C26 70.63(11) ?
Fe2 C30 C29 69.68(12) ?
C26 C30 C29 108.63(18) no
P2 C211 C212 119.41(16) ?
P2 C211 C216 121.64(15) ?
C212 C211 C216 118.88(19) no
C211 C212 C213 120.4(2) no
C212 C213 C214 120.2(2) no
C213 C214 C215 120.1(2) no
C214 C215 C216 120.0(2) no
C211 C216 C215 120.5(2) no
P2 C221 C222 120.50(15) ?
P2 C221 C226 120.05(15) ?
C222 C221 C226 119.45(18) no
C221 C222 C223 119.8(2) no
C222 C223 C224 120.4(2) no
C223 C224 C225 120.2(2) no
C224 C225 C226 119.8(2) no
C221 C226 C225 120.39(19) no
N3 C261 C26 119.40(18) ?
Fe2 C22 H22 126.00 no
C21 C22 H22 126.00 no
C23 C22 H22 126.00 no
Fe2 C23 H23 127.00 no
C22 C23 H23 126.00 no
C24 C23 H23 126.00 no
Fe2 C24 H24 127.00 no
C23 C24 H24 126.00 no
C25 C24 H24 126.00 no
Fe2 C25 H25 127.00 no
C21 C25 H25 126.00 no
C24 C25 H25 126.00 no
Fe2 C27 H27 125.00 no
C26 C27 H27 126.00 no
C28 C27 H27 126.00 no
Fe2 C28 H28 126.00 no
C27 C28 H28 126.00 no
C29 C28 H28 126.00 no
Fe2 C29 H29 126.00 no
C28 C29 H29 126.00 no
C30 C29 H29 126.00 no
Fe2 C30 H30 126.00 no
C26 C30 H30 126.00 no
C29 C30 H30 126.00 no
C211 C212 H212 120.00 no
C213 C212 H212 120.00 no
C212 C213 H213 120.00 no
C214 C213 H213 120.00 no
C213 C214 H214 120.00 no
C215 C214 H214 120.00 no
C214 C215 H215 120.00 no
C216 C215 H215 120.00 no
C211 C216 H216 120.00 no
C215 C216 H216 120.00 no
C221 C222 H222 120.00 no
C223 C222 H222 120.00 no
C222 C223 H223 120.00 no
C224 C223 H223 120.00 no
C223 C224 H224 120.00 no
C225 C224 H224 120.00 no
C224 C225 H225 120.00 no
C226 C225 H225 120.00 no
C221 C226 H226 120.00 no
C225 C226 H226 120.00 no
N3 C261 H261 120.00 no
C26 C261 H261 120.00 no
N4 C262 H26A 109.00 no
N4 C262 H26B 109.00 no
N4 C262 H26C 109.00 no
H26A C262 H26B 109.00 no
H26A C262 H26C 109.00 no
H26B C262 H26C 109.00 no
N4 C263 H26D 109.00 no
N4 C263 H26E 109.00 no
N4 C263 H26F 109.00 no
H26D C263 H26E 109.00 no
H26D C263 H26F 109.00 no
H26E C263 H26F 109.00 no

loop_
_geom_bond_atom_site_label_1
_geom_bond_atom_site_label_2
_geom_bond_distance
_geom_bond_publ_flag
Fe1 C11 2.0256(18) ?
Fe1 C12 2.0402(19) ?
Fe1 C13 2.056(2) ?
Fe1 C14 2.053(2) ?
Fe1 C15 2.0386(19) ?
Fe1 C16 2.0643(18) ?
Fe1 C17 2.046(2) ?
Fe1 C18 2.046(2) ?
Fe1 C19 2.047(2) ?
Fe1 C20 2.045(2) ?
Fe2 C28 2.041(2) ?
Fe2 C29 2.046(2) ?
Fe2 C30 2.049(2) ?
Fe2 C21 2.0229(18) ?
Fe2 C22 2.0406(19) ?
Fe2 C23 2.053(2) ?
Fe2 C24 2.056(2) ?
Fe2 C25 2.0416(19) ?
Fe2 C26 2.0740(19) ?
Fe2 C27 2.043(2) ?
S1 P1 1.9525(7) y
P1 C111 1.8128(19) ?
P1 C11 1.7876(18) ?
P1 C121 1.8080(19) ?
S2 P2 1.9556(7) y
P2 C221 1.8068(19) ?
P2 C211 1.814(2) ?
P2 C21 1.7869(18) ?
N1 N2 1.378(2) y
N1 C161 1.282(3) y
N2 C163 1.458(3) ?
N2 C162 1.449(3) ?
C11 C15 1.434(3) no
C11 C12 1.431(3) no
C12 C13 1.416(3) no
C13 C14 1.416(3) no
C14 C15 1.421(3) no
C16 C161 1.454(3) no
C16 C17 1.429(3) no
C16 C20 1.427(3) no
C17 C18 1.426(3) no
C18 C19 1.417(3) no
C19 C20 1.416(3) no
C111 C112 1.392(3) no
C111 C116 1.382(3) no
C112 C113 1.384(3) no
C113 C114 1.380(3) no
C114 C115 1.376(3) no
C115 C116 1.389(3) no
C121 C126 1.387(3) no
C121 C122 1.395(3) no
C122 C123 1.381(3) no
C123 C124 1.382(3) no
C124 C125 1.380(4) no
C125 C126 1.388(3) no
N3 N4 1.373(2) y
N3 C261 1.286(3) y
N4 C263 1.447(3) ?
N4 C262 1.451(3) ?
C12 H12 0.9500 no
C13 H13 0.9500 no
C14 H14 0.9500 no
C15 H15 0.9500 no
C17 H17 0.9500 no
C18 H18 0.9500 no
C19 H19 0.9500 no
C20 H20 0.9500 no
C112 H112 0.9500 no
C113 H113 0.9500 no
C114 H114 0.9500 no
C115 H115 0.9500 no
C116 H116 0.9500 no
C122 H122 0.9500 no
C123 H123 0.9500 no
C124 H124 0.9500 no
C125 H125 0.9500 no
C126 H126 0.9500 no
C161 H161 0.9500 no
C162 H16C 0.9800 no
C162 H16A 0.9800 no
C162 H16B 0.9800 no
C163 H16D 0.9800 no
C163 H16E 0.9800 no
C163 H16F 0.9800 no
C21 C22 1.432(3) no
C21 C25 1.432(3) no
C22 C23 1.426(3) no
C23 C24 1.413(3) no
C24 C25 1.418(3) no
C26 C27 1.430(3) no
C26 C30 1.431(3) no
C26 C261 1.456(3) no
C27 C28 1.426(3) no
C28 C29 1.409(3) no
C29 C30 1.416(3) no
C211 C212 1.381(3) no
C211 C216 1.381(3) no
C212 C213 1.385(3) no
C213 C214 1.371(3) no
C214 C215 1.367(3) no
C215 C216 1.390(3) no
C221 C222 1.390(3) no
C221 C226 1.391(3) no
C222 C223 1.385(3) no
C223 C224 1.377(4) no
C224 C225 1.384(3) no
C225 C226 1.381(3) no
C22 H22 0.9500 no
C23 H23 0.9500 no
C24 H24 0.9500 no
C25 H25 0.9500 no
C27 H27 0.9500 no
C28 H28 0.9500 no
C29 H29 0.9500 no
C30 H30 0.9500 no
C212 H212 0.9500 no
C213 H213 0.9500 no
C214 H214 0.9500 no
C215 H215 0.9500 no
C216 H216 0.9500 no
C222 H222 0.9500 no
C223 H223 0.9500 no
C224 H224 0.9500 no
C225 H225 0.9500 no
C226 H226 0.9500 no
C261 H261 0.9500 no
C262 H26A 0.9800 no
C262 H26B 0.9800 no
C262 H26C 0.9800 no
C263 H26D 0.9800 no
C263 H26E 0.9800 no
C263 H26F 0.9800 no

loop_
_geom_hbond_atom_site_label_D
_geom_hbond_atom_site_label_H
_geom_hbond_atom_site_label_A
_geom_hbond_site_symmetry_A
_geom_hbond_distance_DH
_geom_hbond_distance_HA
_geom_hbond_distance_DA
_geom_hbond_angle_DHA
C123 H123 N4 . 0.95 2.62 3.373(3) 136
C226 H226 S1 2_566 0.95 2.77 3.416(2) 126
C262 H26A Cg1 2_557 0.98 2.91 3.878 172
C125 H125 Cg2 2_566 0.95 2.80 3.533 135
C223 H223 Cg3 2_456 0.95 2.70 3.478 139

loop_
_geom_torsion_atom_site_label_1
_geom_torsion_atom_site_label_2
_geom_torsion_atom_site_label_3
_geom_torsion_atom_site_label_4
_geom_torsion
_geom_torsion_publ_flag
C12 Fe1 C11 P1 116.93(17) no
C12 Fe1 C11 C15 -118.30(16) no
C13 Fe1 C11 P1 154.25(15) no
C13 Fe1 C11 C12 37.32(12) no
C13 Fe1 C11 C15 -80.98(12) no
C14 Fe1 C11 P1 -162.37(15) no
C14 Fe1 C11 C12 80.71(12) no
C14 Fe1 C11 C15 -37.59(12) no
C15 Fe1 C11 P1 -124.77(17) no
C15 Fe1 C11 C12 118.30(16) no
C17 Fe1 C11 P1 -76.4(2) no
C17 Fe1 C11 C12 166.70(17) no
C17 Fe1 C11 C15 48.4(2) no
C18 Fe1 C11 P1 -41.86(16) no
C18 Fe1 C11 C12 -158.78(12) no
C18 Fe1 C11 C15 82.92(13) no
C19 Fe1 C11 P1 0.85(14) no
C19 Fe1 C11 C12 -116.08(12) no
C19 Fe1 C11 C15 125.62(12) no
C20 Fe1 C11 P1 41.48(16) no
C20 Fe1 C11 C12 -75.44(14) no
C20 Fe1 C11 C15 166.25(11) no
C11 Fe1 C12 C13 119.44(17) no
C13 Fe1 C12 C11 -119.44(17) no
C14 Fe1 C12 C11 -82.30(12) no
C14 Fe1 C12 C13 37.14(12) no
C15 Fe1 C12 C11 -38.52(11) no
C15 Fe1 C12 C13 80.92(13) no
C16 Fe1 C12 C11 166.93(11) no
C16 Fe1 C12 C13 -73.63(15) no
C18 Fe1 C12 C11 46.9(2) no
C18 Fe1 C12 C13 166.30(19) no
C19 Fe1 C12 C11 82.40(13) no
C19 Fe1 C12 C13 -158.16(12) no
C20 Fe1 C12 C11 125.35(11) no
C20 Fe1 C12 C13 -115.21(12) no
C11 Fe1 C13 C12 -37.99(12) no
C11 Fe1 C13 C14 81.94(12) no
C12 Fe1 C13 C14 119.93(17) no
C14 Fe1 C13 C12 -119.93(17) no
C15 Fe1 C13 C12 -82.54(12) no
C15 Fe1 C13 C14 37.40(11) no
C16 Fe1 C13 C12 126.31(12) no
C16 Fe1 C13 C14 -113.76(12) no
C17 Fe1 C13 C12 167.85(12) no
C17 Fe1 C13 C14 -72.22(14) no
C19 Fe1 C13 C12 48.7(2) no
C19 Fe1 C13 C14 168.67(17) no
C20 Fe1 C13 C12 83.44(13) no
C20 Fe1 C13 C14 -156.63(11) no
C11 Fe1 C14 C13 -81.69(12) no
C11 Fe1 C14 C15 38.21(11) no
C12 Fe1 C14 C13 -37.26(11) no
C12 Fe1 C14 C15 82.64(12) no
C13 Fe1 C14 C15 119.90(17) no
C15 Fe1 C14 C13 -119.90(17) no
C16 Fe1 C14 C13 84.13(13) no
C16 Fe1 C14 C15 -155.97(11) no
C17 Fe1 C14 C13 126.62(12) no
C17 Fe1 C14 C15 -113.48(12) no
C18 Fe1 C14 C13 167.38(12) no
C18 Fe1 C14 C15 -72.72(14) no
C20 Fe1 C14 C13 51.1(2) no
C20 Fe1 C14 C15 171.00(17) no
C11 Fe1 C15 C14 -119.11(17) no
C12 Fe1 C15 C11 38.42(11) no
C12 Fe1 C15 C14 -80.69(13) no
C13 Fe1 C15 C11 81.99(12) no
C13 Fe1 C15 C14 -37.12(12) no
C14 Fe1 C15 C11 119.11(17) no
C16 Fe1 C15 C11 170.02(15) no
C16 Fe1 C15 C14 50.9(2) no
C17 Fe1 C15 C11 -157.35(11) no
C17 Fe1 C15 C14 83.54(14) no
C18 Fe1 C15 C11 -114.66(12) no
C18 Fe1 C15 C14 126.24(13) no
C19 Fe1 C15 C11 -74.46(14) no
C19 Fe1 C15 C14 166.43(12) no
C12 Fe1 C16 C17 165.86(12) no
C12 Fe1 C16 C20 -74.79(14) no
C12 Fe1 C16 C161 43.5(2) no
C13 Fe1 C16 C17 124.90(13) no
C13 Fe1 C16 C20 -115.75(12) no
C13 Fe1 C16 C161 2.6(2) no
C14 Fe1 C16 C17 82.24(14) no
C14 Fe1 C16 C20 -158.41(12) no
C14 Fe1 C16 C161 -40.1(2) no
C15 Fe1 C16 C17 46.9(2) no
C15 Fe1 C16 C20 166.25(16) no
C15 Fe1 C16 C161 -75.4(3) no
C17 Fe1 C16 C20 119.35(17) no
C17 Fe1 C16 C161 -122.3(2) no
C18 Fe1 C16 C17 -38.02(13) no
C18 Fe1 C16 C20 81.33(13) no
C18 Fe1 C16 C161 -160.4(2) no
C19 Fe1 C16 C17 -81.78(13) no
C19 Fe1 C16 C20 37.57(12) no
C19 Fe1 C16 C161 155.9(2) no
C20 Fe1 C16 C17 -119.35(17) no
C20 Fe1 C16 C161 118.3(2) no
C11 Fe1 C17 C16 168.28(16) no
C11 Fe1 C17 C18 49.5(2) no
C13 Fe1 C17 C16 -75.05(15) no
C13 Fe1 C17 C18 166.18(13) no
C14 Fe1 C17 C16 -115.15(12) no
C14 Fe1 C17 C18 126.08(14) no
C15 Fe1 C17 C16 -157.72(11) no
C15 Fe1 C17 C18 83.50(15) no
C16 Fe1 C17 C18 -118.78(18) no
C18 Fe1 C17 C16 118.78(18) no
C19 Fe1 C17 C16 81.30(13) no
C19 Fe1 C17 C18 -37.48(13) no
C20 Fe1 C17 C16 37.62(12) no
C20 Fe1 C17 C18 -81.16(14) no
C11 Fe1 C18 C17 -156.76(13) no
C11 Fe1 C18 C19 83.82(14) no
C12 Fe1 C18 C17 169.97(18) no
C12 Fe1 C18 C19 50.6(2) no
C14 Fe1 C18 C17 -73.02(15) no
C14 Fe1 C18 C19 167.56(11) no
C15 Fe1 C18 C17 -113.55(13) no
C15 Fe1 C18 C19 127.03(12) no
C16 Fe1 C18 C17 37.95(13) no
C16 Fe1 C18 C19 -81.47(13) no
C17 Fe1 C18 C19 -119.42(18) no
C19 Fe1 C18 C17 119.42(18) no
C20 Fe1 C18 C17 81.86(14) no
C20 Fe1 C18 C19 -37.56(12) no
C11 Fe1 C19 C18 -113.82(12) no
C11 Fe1 C19 C20 126.83(12) no
C12 Fe1 C19 C18 -157.11(12) no
C12 Fe1 C19 C20 83.55(13) no
C13 Fe1 C19 C18 168.48(17) no
C13 Fe1 C19 C20 49.1(2) no
C15 Fe1 C19 C18 -71.92(14) no
C15 Fe1 C19 C20 168.74(11) no
C16 Fe1 C19 C18 81.64(13) no
C16 Fe1 C19 C20 -37.71(12) no
C17 Fe1 C19 C18 37.70(12) no
C17 Fe1 C19 C20 -81.64(13) no
C18 Fe1 C19 C20 -119.35(17) no
C20 Fe1 C19 C18 119.35(17) no
C11 Fe1 C20 C16 167.95(11) no
C11 Fe1 C20 C19 -72.78(14) no
C12 Fe1 C20 C16 125.62(12) no
C12 Fe1 C20 C19 -115.10(12) no
C13 Fe1 C20 C16 82.72(13) no
C13 Fe1 C20 C19 -158.00(12) no
C14 Fe1 C20 C16 47.0(2) no
C14 Fe1 C20 C19 166.27(17) no
C16 Fe1 C20 C19 119.27(17) no
C17 Fe1 C20 C16 -37.66(11) no
C17 Fe1 C20 C19 81.61(13) no
C18 Fe1 C20 C16 -81.69(12) no
C18 Fe1 C20 C19 37.59(12) no
C19 Fe1 C20 C16 -119.27(17) no
C28 Fe2 C23 C22 -72.53(14) no
C28 Fe2 C23 C24 167.37(12) no
C30 Fe2 C23 C22 171.77(16) no
C30 Fe2 C23 C24 51.7(2) no
C21 Fe2 C24 C23 81.85(12) no
C21 Fe2 C24 C25 -37.96(11) no
C22 Fe2 C24 C23 37.39(11) no
C22 Fe2 C24 C25 -82.42(12) no
C23 Fe2 C24 C25 -119.81(16) no
C25 Fe2 C24 C23 119.81(16) no
C26 Fe2 C24 C23 -113.50(12) no
C26 Fe2 C24 C25 126.69(12) no
C27 Fe2 C24 C23 -72.05(14) no
C27 Fe2 C24 C25 168.14(12) no
C29 Fe2 C24 C23 169.14(17) no
C29 Fe2 C24 C25 49.3(2) no
C30 Fe2 C24 C23 -156.27(11) no
C30 Fe2 C24 C25 83.92(13) no
C21 Fe2 C25 C24 119.53(17) no
C22 Fe2 C25 C21 -38.45(11) no
C22 Fe2 C25 C24 81.09(12) no
C23 Fe2 C25 C21 -82.39(12) no
C23 Fe2 C25 C24 37.14(12) no
C24 Fe2 C25 C21 -119.53(17) no
C26 Fe2 C25 C21 167.24(11) no
C26 Fe2 C25 C24 -73.23(14) no
C28 Fe2 C25 C21 46.7(2) no
C28 Fe2 C25 C24 166.26(19) no
C29 Fe2 C25 C21 82.46(13) no
C29 Fe2 C25 C24 -158.01(12) no
C30 Fe2 C25 C21 125.49(11) no
C30 Fe2 C25 C24 -114.98(12) no
C22 Fe2 C26 C27 46.7(2) no
C22 Fe2 C26 C30 165.86(16) no
C22 Fe2 C26 C261 -74.9(3) no
C23 Fe2 C26 C27 82.29(14) no
C23 Fe2 C26 C30 -158.57(12) no
C23 Fe2 C26 C261 -39.3(2) no
C24 Fe2 C26 C27 124.84(13) no
C24 Fe2 C26 C30 -116.02(12) no
C24 Fe2 C26 C261 3.3(2) no
C25 Fe2 C26 C27 165.68(12) no
C25 Fe2 C26 C30 -75.18(14) no
C25 Fe2 C26 C261 44.1(2) no
C27 Fe2 C26 C30 119.14(17) no
C27 Fe2 C26 C261 -121.6(2) no
C28 Fe2 C26 C27 -38.12(13) no
C28 Fe2 C26 C30 81.02(13) no
C28 Fe2 C26 C261 -159.7(2) no
C29 Fe2 C26 C27 -81.68(13) no
C29 Fe2 C26 C30 37.46(12) no
C29 Fe2 C26 C261 156.7(2) no
C30 Fe2 C26 C27 -119.14(17) no
C30 Fe2 C26 C261 119.3(2) no
C21 Fe2 C27 C26 168.74(16) no
C21 Fe2 C27 C28 50.0(2) no
C22 Fe2 C27 C26 -157.63(11) no
C22 Fe2 C27 C28 83.64(15) no
C23 Fe2 C27 C26 -114.93(12) no
C23 Fe2 C27 C28 126.34(14) no
C24 Fe2 C27 C26 -74.99(15) no
C24 Fe2 C27 C28 166.28(13) no
C26 Fe2 C27 C28 -118.73(19) no
C28 Fe2 C27 C26 118.73(19) no
C29 Fe2 C27 C26 81.39(13) no
C29 Fe2 C27 C28 -37.34(14) no
C30 Fe2 C27 C26 37.73(12) no
C30 Fe2 C27 C28 -81.01(14) no
C21 Fe2 C28 C27 -156.45(13) no
C21 Fe2 C28 C29 84.14(14) no
C22 Fe2 C28 C27 -113.33(13) no
C22 Fe2 C28 C29 127.26(12) no
C23 Fe2 C28 C27 -72.75(16) no
C23 Fe2 C28 C29 167.84(12) no
C25 Fe2 C28 C27 170.38(18) no
C25 Fe2 C28 C29 51.0(2) no
C26 Fe2 C28 C27 37.91(13) no
C26 Fe2 C28 C29 -81.50(13) no
C27 Fe2 C28 C29 -119.41(19) no
C29 Fe2 C28 C27 119.41(19) no
C30 Fe2 C28 C27 81.82(14) no
C22 Fe2 C21 P2 -125.11(18) no
C22 Fe2 C21 C25 118.36(16) no
C23 Fe2 C21 P2 -162.91(15) no
C23 Fe2 C21 C22 -37.80(11) no
C23 Fe2 C21 C25 80.55(12) no
C24 Fe2 C21 P2 153.81(15) no
C24 Fe2 C21 C22 -81.08(12) no
C24 Fe2 C21 C25 37.27(12) no
C25 Fe2 C21 P2 116.53(18) no
C25 Fe2 C21 C22 -118.36(16) no
C27 Fe2 C21 P2 -77.1(2) no
C27 Fe2 C21 C22 48.0(2) no
C27 Fe2 C21 C25 166.33(17) no
C28 Fe2 C21 P2 -42.29(16) no
C28 Fe2 C21 C22 82.83(13) no
C28 Fe2 C21 C25 -158.82(12) no
C29 Fe2 C21 P2 0.31(15) no
C29 Fe2 C21 C22 125.42(12) no
C29 Fe2 C21 C25 -116.23(12) no
C30 Fe2 C21 P2 40.89(17) no
C30 Fe2 C21 C22 166.00(11) no
C30 Fe2 C21 C25 -75.65(14) no
C21 Fe2 C22 C23 -118.91(16) no
C23 Fe2 C22 C21 118.91(16) no
C24 Fe2 C22 C21 82.00(12) no
C24 Fe2 C22 C23 -36.91(12) no
C25 Fe2 C22 C21 38.43(11) no
C25 Fe2 C22 C23 -80.48(12) no
C26 Fe2 C22 C21 170.18(15) no
C26 Fe2 C22 C23 51.3(2) no
C27 Fe2 C22 C21 -157.41(11) no
C27 Fe2 C22 C23 83.68(13) no
C28 Fe2 C22 C21 -114.64(12) no
C28 Fe2 C22 C23 126.46(12) no
C29 Fe2 C22 C21 -74.76(14) no
C29 Fe2 C22 C23 166.33(12) no
C21 Fe2 C23 C22 38.26(11) no
C21 Fe2 C23 C24 -81.85(12) no
C22 Fe2 C23 C24 -120.10(16) no
C24 Fe2 C23 C22 120.10(16) no
C25 Fe2 C23 C22 82.74(12) no
C25 Fe2 C23 C24 -37.36(11) no
C26 Fe2 C23 C22 -155.67(11) no
C26 Fe2 C23 C24 84.23(13) no
C27 Fe2 C23 C22 -113.28(12) no
C27 Fe2 C23 C24 126.62(12) no
C28 Fe2 C29 C30 -119.31(17) no
C30 Fe2 C29 C28 119.31(17) no
C21 Fe2 C30 C26 168.02(11) no
C21 Fe2 C30 C29 -72.56(14) no
C23 Fe2 C30 C26 46.4(2) no
C23 Fe2 C30 C29 165.82(17) no
C24 Fe2 C30 C26 82.41(13) no
C24 Fe2 C30 C29 -158.16(12) no
C25 Fe2 C30 C26 125.50(12) no
C25 Fe2 C30 C29 -115.08(12) no
C26 Fe2 C30 C29 119.43(17) no
C27 Fe2 C30 C26 -37.75(11) no
C27 Fe2 C30 C29 81.68(13) no
C28 Fe2 C30 C26 -81.93(13) no
C28 Fe2 C30 C29 37.50(12) no
C29 Fe2 C30 C26 -119.43(17) no
C24 Fe2 C29 C28 168.25(17) no
C24 Fe2 C29 C30 48.9(2) no
C30 Fe2 C28 C29 -37.60(12) no
C21 Fe2 C29 C28 -113.48(13) no
C21 Fe2 C29 C30 127.21(12) no
C22 Fe2 C29 C28 -71.50(15) no
C22 Fe2 C29 C30 169.20(11) no
C27 Fe2 C29 C30 -81.50(13) no
C26 Fe2 C29 C28 81.69(13) no
C25 Fe2 C29 C28 -156.87(12) no
C25 Fe2 C29 C30 83.82(13) no
C26 Fe2 C29 C30 -37.61(12) no
C27 Fe2 C29 C28 37.81(12) no
C11 P1 C121 C122 67.52(17) no
S1 P1 C121 C126 13.91(17) no
S1 P1 C11 Fe1 -64.28(12) no
S1 P1 C11 C12 23.51(18) no
S1 P1 C11 C15 -156.51(16) no
C111 P1 C11 Fe1 173.73(11) no
C111 P1 C11 C12 -98.47(17) no
C111 P1 C11 C15 81.51(19) no
C121 P1 C11 Fe1 62.18(14) no
C121 P1 C11 C12 149.97(16) no
C121 P1 C11 C15 -30.1(2) no
S1 P1 C111 C112 66.79(17) no
S1 P1 C111 C116 -107.99(17) no
C11 P1 C111 C112 -170.51(16) no
C11 P1 C111 C116 14.71(19) no
C121 P1 C111 C112 -57.20(18) no
C121 P1 C111 C116 128.03(17) no
S1 P1 C121 C122 -166.75(13) no
C11 P1 C121 C126 -111.82(16) no
C111 P1 C121 C122 -44.27(17) no
C111 P1 C121 C126 136.39(15) no
S2 P2 C21 Fe2 -61.59(13) no
S2 P2 C21 C22 -156.14(16) no
S2 P2 C21 C25 27.60(18) no
C221 P2 C21 Fe2 64.75(14) no
C221 P2 C21 C22 -29.8(2) no
C221 P2 C21 C25 153.94(16) no
S2 P2 C211 C212 68.84(18) no
S2 P2 C211 C216 -107.79(18) no
C21 P2 C211 C212 -168.37(17) no
C21 P2 C211 C216 15.0(2) no
C221 P2 C211 C212 -55.18(19) no
C221 P2 C211 C216 128.19(19) no
S2 P2 C221 C222 14.71(17) no
S2 P2 C221 C226 -165.59(13) no
C21 P2 C221 C222 -111.24(16) no
C21 P2 C221 C226 68.46(17) no
C211 P2 C221 C222 138.02(15) no
C211 P2 C221 C226 -42.27(17) no
C211 P2 C21 C25 -94.89(17) no
C211 P2 C21 C22 81.37(19) no
C211 P2 C21 Fe2 175.92(12) no
C161 N1 N2 C163 -159.13(19) no
C161 N1 N2 C162 -25.9(3) no
N2 N1 C161 C16 178.84(17) no
P1 C11 C12 Fe1 -119.99(14) no
Fe1 C11 C12 C13 -59.63(14) no
C15 C11 C12 C13 0.4(2) no
Fe1 C11 C15 C14 59.67(14) no
P1 C11 C15 Fe1 119.92(16) no
P1 C11 C15 C14 179.59(15) no
C12 C11 C15 Fe1 -60.10(13) no
P1 C11 C12 C13 -179.62(14) no
C15 C11 C12 Fe1 60.03(13) no
C12 C11 C15 C14 -0.4(2) no
C11 C12 C13 Fe1 58.69(13) no
C11 C12 C13 C14 -0.2(2) no
Fe1 C12 C13 C14 -58.91(15) no
C12 C13 C14 Fe1 58.58(14) no
Fe1 C13 C14 C15 -58.63(14) no
C12 C13 C14 C15 -0.1(2) no
Fe1 C14 C15 C11 -58.82(13) no
C13 C14 C15 Fe1 59.12(15) no
C13 C14 C15 C11 0.3(2) no
C20 C16 C17 C18 1.3(2) no
C161 C16 C17 C18 -173.52(19) no
Fe1 C16 C20 C19 -59.68(14) no
C161 C16 C17 Fe1 126.8(2) no
Fe1 C16 C17 C18 59.71(14) no
C20 C16 C17 Fe1 -58.44(14) no
C161 C16 C20 Fe1 -126.55(19) no
C161 C16 C20 C19 173.76(19) no
Fe1 C16 C161 N1 104.9(2) no
C17 C16 C161 N1 10.5(3) no
C20 C16 C161 N1 -163.44(19) no
C17 C16 C20 Fe1 58.46(14) no
C17 C16 C20 C19 -1.2(2) no
Fe1 C17 C18 C19 59.32(15) no
C16 C17 C18 C19 -0.9(2) no
C16 C17 C18 Fe1 -60.17(14) no
C17 C18 C19 Fe1 -59.23(15) no
Fe1 C18 C19 C20 59.32(15) no
C17 C18 C19 C20 0.1(2) no
C18 C19 C20 Fe1 -59.35(15) no
Fe1 C19 C20 C16 60.05(14) no
C18 C19 C20 C16 0.7(2) no
P1 C111 C116 C115 173.42(18) no
C116 C111 C112 C113 0.9(3) no
C112 C111 C116 C115 -1.3(3) no
P1 C111 C112 C113 -174.01(17) no
C111 C112 C113 C114 0.6(3) no
C112 C113 C114 C115 -1.7(4) no
C113 C114 C115 C116 1.2(4) no
C114 C115 C116 C111 0.3(4) no
P1 C121 C122 C123 -177.75(15) no
C126 C121 C122 C123 1.6(3) no
P1 C121 C126 C125 177.24(15) no
C122 C121 C126 C125 -2.1(3) no
C121 C122 C123 C124 -0.2(3) no
C122 C123 C124 C125 -0.6(3) no
C123 C124 C125 C126 0.1(3) no
C124 C125 C126 C121 1.3(3) no
C261 N3 N4 C262 -162.1(2) no
C261 N3 N4 C263 -20.2(3) no
N4 N3 C261 C26 -178.36(18) no
Fe2 C21 C22 C23 59.63(13) no
P2 C21 C22 Fe2 123.05(16) no
P2 C21 C22 C23 -177.33(15) no
C25 C21 C22 Fe2 -60.26(13) no
C25 C21 C22 C23 -0.6(2) no
Fe2 C21 C25 C24 -59.50(13) no
P2 C21 C25 Fe2 -122.81(14) no
P2 C21 C25 C24 177.70(14) no
C22 C21 C25 Fe2 60.22(13) no
C22 C21 C25 C24 0.7(2) no
Fe2 C22 C23 C24 59.05(14) no
C21 C22 C23 Fe2 -58.75(13) no
C21 C22 C23 C24 0.3(2) no
Fe2 C23 C24 C25 58.68(14) no
C22 C23 C24 Fe2 -58.53(14) no
C22 C23 C24 C25 0.2(2) no
Fe2 C24 C25 C21 58.48(13) no
C23 C24 C25 Fe2 -59.02(14) no
C23 C24 C25 C21 -0.5(2) no
Fe2 C26 C27 C28 59.79(14) no
C30 C26 C27 Fe2 -58.27(14) no
C30 C26 C27 C28 1.5(2) no
C261 C26 C27 Fe2 124.1(2) no
C261 C26 C27 C28 -176.1(2) no
Fe2 C26 C30 C29 -59.54(14) no
C27 C26 C30 Fe2 58.11(14) no
C27 C26 C30 C29 -1.4(2) no
C261 C26 C30 Fe2 -124.2(2) no
C261 C26 C30 C29 176.23(19) no
Fe2 C26 C261 N3 103.6(2) no
C27 C26 C261 N3 11.6(3) no
C30 C26 C261 N3 -165.6(2) no
Fe2 C27 C28 C29 59.57(15) no
C26 C27 C28 Fe2 -60.63(14) no
C26 C27 C28 C29 -1.1(2) no
Fe2 C28 C29 C30 59.50(15) no
C27 C28 C29 Fe2 -59.32(15) no
C27 C28 C29 C30 0.2(2) no
Fe2 C29 C30 C26 60.13(14) no
C28 C29 C30 Fe2 -59.35(15) no
C28 C29 C30 C26 0.8(2) no
P2 C211 C212 C213 -176.21(18) no
C216 C211 C212 C213 0.5(3) no
P2 C211 C216 C215 176.1(2) no
C212 C211 C216 C215 -0.5(4) no
C211 C212 C213 C214 0.0(4) no
C212 C213 C214 C215 -0.6(4) no
C213 C214 C215 C216 0.6(4) no
C214 C215 C216 C211 0.0(4) no
P2 C221 C222 C223 178.39(15) no
C226 C221 C222 C223 -1.3(3) no
P2 C221 C226 C225 -178.13(15) no
C222 C221 C226 C225 1.6(3) no
C221 C222 C223 C224 0.1(3) no
C222 C223 C224 C225 0.9(3) no
C223 C224 C225 C226 -0.7(3) no
C224 C225 C226 C221 -0.6(3) no

_cod_database_fobs_code 2242321
